data_4331529
loop_
_publ_author_name
'Decken, Andreas'
'Mattar, Saba M.'
'Passmore, Jack'
'Shuvaev, Konstantin V.'
'Thompson, Laurence K.'

_publ_section_title
;
 Toward a More General Synthetic Route to Paramagnetic Solids Containing
 RCNSSS&#x2022;+Radical Cations. A Structure&#x2212;Property Correlation
 for RCNSSS&#x2022;+(R = F5C2, Cl3C)
;
_journal_issue 10
_journal_name_full 'Inorganic Chemistry'
_journal_page_first 3878
_journal_page_last 3886
_journal_paper_doi 10.1021/ic050577n
_journal_volume 45
_journal_year 2006
_chemical_formula_sum 'C3 As F11 N S3'
_chemical_formula_weight 430.14
_chemical_name_systematic
; 
 ? 
;
_space_group_IT_number 14
_symmetry_cell_setting monoclinic
_symmetry_space_group_name_Hall '-P 2ybc'
_symmetry_space_group_name_H-M 'P 1 21/c 1'
_atom_sites_solution_hydrogens geom
_atom_sites_solution_primary direct
_atom_sites_solution_secondary difmap
_audit_creation_method SHELXL-97
_cell_angle_alpha 90.00
_cell_angle_beta 112.439(3)
_cell_angle_gamma 90.00
_cell_formula_units_Z 4
_cell_length_a 15.112(3)
_cell_length_b 5.8204(12)
_cell_length_c 14.503(3)
_cell_measurement_reflns_used 4538
_cell_measurement_temperature 293(2)
_cell_measurement_theta_max 25.97
_cell_measurement_theta_min 2.47
_cell_volume 1179.1(4)
_computing_cell_refinement 'Bruker SMART'
_computing_data_collection 'Bruker SMART'
_computing_data_reduction 'Bruker SAINT'
_computing_molecular_graphics 'Bruker SHELXTL'
_computing_publication_material 'Bruker SHELXTL'
_computing_structure_refinement 'SHELXL-97 (Sheldrick, 1997)'
_computing_structure_solution 'SHELXS-97 (Sheldrick, 1990)'
_diffrn_ambient_temperature 293(2)
_diffrn_measured_fraction_theta_full 0.989
_diffrn_measured_fraction_theta_max 0.989
_diffrn_measurement_device_type 'CCD area detector'
_diffrn_measurement_method 'phi and omega scans'
_diffrn_radiation_monochromator graphite
_diffrn_radiation_source 'fine-focus sealed tube'
_diffrn_radiation_type MoK\a
_diffrn_radiation_wavelength 0.71073
_diffrn_reflns_av_R_equivalents 0.0490
_diffrn_reflns_av_sigmaI/netI 0.0386
_diffrn_reflns_limit_h_max 17
_diffrn_reflns_limit_h_min -17
_diffrn_reflns_limit_k_max 6
_diffrn_reflns_limit_k_min -6
_diffrn_reflns_limit_l_max 17
_diffrn_reflns_limit_l_min -16
_diffrn_reflns_number 5594
_diffrn_reflns_theta_full 25.00
_diffrn_reflns_theta_max 25.00
_diffrn_reflns_theta_min 2.82
_exptl_absorpt_coefficient_mu 3.541
_exptl_absorpt_correction_type none
_exptl_crystal_colour red
_exptl_crystal_density_diffrn 2.423
_exptl_crystal_density_meas 0
_exptl_crystal_density_method 'not measured'
_exptl_crystal_description Plate
_exptl_crystal_F_000 820
_exptl_crystal_size_max 0.50
_exptl_crystal_size_mid 0.45
_exptl_crystal_size_min 0.20
_refine_diff_density_max 1.397
_refine_diff_density_min -0.651
_refine_diff_density_rms 0.173
_refine_ls_extinction_method none
_refine_ls_goodness_of_fit_ref 1.321
_refine_ls_hydrogen_treatment mixed
_refine_ls_matrix_type full
_refine_ls_number_parameters 172
_refine_ls_number_reflns 2044
_refine_ls_number_restraints 0
_refine_ls_restrained_S_all 1.321
_refine_ls_R_factor_all 0.0640
_refine_ls_R_factor_gt 0.0591
_refine_ls_shift/su_max 0.000
_refine_ls_shift/su_mean 0.000
_refine_ls_structure_factor_coef Fsqd
_refine_ls_weighting_details 'calc w=1/[\s^2^(Fo^2^)+(0.0816P)^2^+10.5871P] where P=(Fo^2^+2Fc^2^)/3'
_refine_ls_weighting_scheme calc
_refine_ls_wR_factor_gt 0.2205
_refine_ls_wR_factor_ref 0.2224
_reflns_number_gt 1800
_reflns_number_total 2044
_reflns_threshold_expression >2sigma(I)
_cod_data_source_file ic050577nsup1.cif
_cod_data_source_block jp
_cod_depositor_comments
;
The following automatic conversions were performed:

'_symmetry_cell_setting' value 'Monoclinic' changed to 'monoclinic'
according to /home/saulius/struct/CIF-dictionaries/cif_core.dic
dictionary named 'cif_core.dic' version 2.4.2 from 2011-04-26.

Automatic conversion script
Id: cif_fix_values 1891 2012-01-12 08:04:46Z andrius 
;
_cod_original_sg_symbol_H-M P2(1)/c
_cod_database_code 4331529

loop_
_symmetry_equiv_pos_as_xyz
'x, y, z'
'-x, y+1/2, -z+1/2'
'-x, -y, -z'
'x, -y-1/2, z-1/2'

loop_
_atom_site_label
_atom_site_type_symbol
_atom_site_fract_x
_atom_site_fract_y
_atom_site_fract_z
_atom_site_U_iso_or_equiv
_atom_site_adp_type
_atom_site_occupancy
_atom_site_symmetry_multiplicity
_atom_site_calc_flag
C1 C 0.7792(7) 0.7960(18) 0.2389(7) 0.041(2) Uani 1 1 d
S2 S 0.7349(2) 0.5566(5) 0.1634(2) 0.0472(7) Uani 1 1 d
S3 S 0.59575(19) 0.6056(5) 0.1370(2) 0.0475(7) Uani 1 1 d
S4 S 0.61249(19) 0.9001(4) 0.2217(2) 0.0454(7) Uani 1 1 d
N5 N 0.7256(6) 0.9359(14) 0.2631(6) 0.0420(19) Uani 1 1 d
C2 C 0.8863(8) 0.835(2) 0.2760(10) 0.065(3) Uani 1 1 d
C3 C 0.9410(9) 0.737(3) 0.3792(11) 0.072(4) Uani 1 1 d
F1 F 0.9030(6) 1.0604(15) 0.2804(9) 0.100(3) Uani 1 1 d
F2 F 0.9200(5) 0.7404(19) 0.2133(6) 0.088(3) Uani 1 1 d
F3 F 0.9114(6) 0.820(2) 0.4457(6) 0.100(3) Uani 1 1 d
F4 F 0.9281(6) 0.5121(16) 0.3790(7) 0.095(3) Uani 1 1 d
F5 F 1.0335(5) 0.779(2) 0.4073(7) 0.107(3) Uani 1 1 d
As As 0.33201(7) 0.61034(17) 0.55258(7) 0.0388(4) Uani 1 1 d
F6 F 0.2750(5) 0.5128(14) 0.6256(5) 0.0672(19) Uani 1 1 d
F7 F 0.3919(5) 0.7101(14) 0.4813(6) 0.075(2) Uani 1 1 d
F8 F 0.2451(6) 0.5090(16) 0.4479(5) 0.087(3) Uani 1 1 d
F9 F 0.3949(6) 0.3612(12) 0.5702(5) 0.069(2) Uani 1 1 d
F10 F 0.4222(5) 0.7212(14) 0.6569(5) 0.072(2) Uani 1 1 d
F11 F 0.2732(6) 0.8658(12) 0.5376(5) 0.0651(19) Uani 1 1 d

loop_
_atom_site_aniso_label
_atom_site_aniso_U_11
_atom_site_aniso_U_22
_atom_site_aniso_U_33
_atom_site_aniso_U_23
_atom_site_aniso_U_13
_atom_site_aniso_U_12
C1 0.042(5) 0.047(5) 0.041(5) 0.000(4) 0.023(4) 0.000(5)
S2 0.0465(14) 0.0494(15) 0.0500(15) -0.0071(12) 0.0233(12) 0.0047(12)
S3 0.0428(14) 0.0477(15) 0.0465(14) -0.0055(11) 0.0110(12) 0.0009(11)
S4 0.0458(15) 0.0460(14) 0.0500(15) -0.0031(11) 0.0246(12) 0.0059(11)
N5 0.046(5) 0.040(4) 0.045(5) -0.004(4) 0.023(4) -0.002(4)
C2 0.043(6) 0.069(8) 0.086(9) -0.016(7) 0.030(6) -0.006(6)
C3 0.042(6) 0.087(10) 0.077(9) -0.018(8) 0.011(6) -0.003(7)
F1 0.060(5) 0.074(6) 0.171(10) -0.006(6) 0.049(6) -0.025(4)
F2 0.053(4) 0.137(8) 0.087(5) -0.012(5) 0.040(4) 0.009(5)
F3 0.074(5) 0.152(9) 0.066(5) -0.035(6) 0.017(4) -0.011(6)
F4 0.068(5) 0.079(6) 0.109(7) 0.010(5) 0.003(5) 0.004(5)
F5 0.040(4) 0.152(10) 0.112(7) -0.026(7) 0.009(4) -0.007(5)
As 0.0425(6) 0.0423(6) 0.0344(6) -0.0012(4) 0.0177(5) -0.0047(4)
F6 0.063(4) 0.088(5) 0.066(4) 0.024(4) 0.042(4) 0.003(4)
F7 0.082(5) 0.086(5) 0.083(5) 0.019(4) 0.062(4) 0.011(4)
F8 0.080(5) 0.098(6) 0.057(4) -0.024(4) -0.002(4) -0.009(5)
F9 0.082(5) 0.055(4) 0.075(5) 0.005(3) 0.036(4) 0.017(4)
F10 0.057(4) 0.081(5) 0.065(4) -0.026(4) 0.009(3) -0.012(4)
F11 0.083(5) 0.059(4) 0.064(4) 0.011(3) 0.040(4) 0.022(4)

loop_
_atom_type_symbol
_atom_type_description
_atom_type_scat_dispersion_real
_atom_type_scat_dispersion_imag
_atom_type_scat_source
C C 0.0033 0.0016 'International Tables Vol C Tables 4.2.6.8 and 6.1.1.4'
N N 0.0061 0.0033 'International Tables Vol C Tables 4.2.6.8 and 6.1.1.4'
F F 0.0171 0.0103 'International Tables Vol C Tables 4.2.6.8 and 6.1.1.4'
S S 0.1246 0.1234 'International Tables Vol C Tables 4.2.6.8 and 6.1.1.4'
As As 0.0499 2.0058 'International Tables Vol C Tables 4.2.6.8 and 6.1.1.4'

loop_
_geom_angle_atom_site_label_1
_geom_angle_atom_site_label_2
_geom_angle_atom_site_label_3
_geom_angle
N5 C1 C2 120.4(10)
N5 C1 S2 123.1(8)
C2 C1 S2 116.5(8)
C1 S2 S3 97.5(3)
S2 S3 S4 97.04(15)
N5 S4 S3 101.7(3)
C1 N5 S4 120.7(7)
F2 C2 F1 109.1(12)
F2 C2 C1 109.5(10)
F1 C2 C1 108.8(10)
F2 C2 C3 108.3(11)
F1 C2 C3 107.4(12)
C1 C2 C3 113.6(11)
F3 C3 F5 108.9(11)
F3 C3 F4 106.1(14)
F5 C3 F4 108.7(13)
F3 C3 C2 112.3(12)
F5 C3 C2 110.5(13)
F4 C3 C2 110.2(11)
F8 As F6 92.2(4)
F8 As F9 92.0(4)
F6 As F9 90.5(4)
F8 As F11 90.1(4)
F6 As F11 90.4(4)
F9 As F11 177.7(4)
F8 As F7 89.1(4)
F6 As F7 178.7(4)
F9 As F7 89.2(4)
F11 As F7 89.9(4)
F8 As F10 177.8(4)
F6 As F10 89.8(4)
F9 As F10 88.8(4)
F11 As F10 89.1(4)
F7 As F10 88.9(4)

loop_
_geom_bond_atom_site_label_1
_geom_bond_atom_site_label_2
_geom_bond_distance
C1 N5 1.289(13)
C1 C2 1.515(15)
C1 S2 1.740(11)
S2 S3 2.008(4)
S3 S4 2.068(4)
S4 N5 1.594(9)
C2 F2 1.320(14)
C2 F1 1.333(16)
C2 C3 1.52(2)
C3 F3 1.302(16)
C3 F5 1.321(14)
C3 F4 1.325(18)
As F8 1.690(7)
As F6 1.698(6)
As F9 1.699(7)
As F11 1.703(7)
As F7 1.715(6)
As F10 1.729(6)
